data_2005793
loop_
_publ_author_name
'Ko\<z\'i\<sek, J.'
'Paulus, H.'
'Dankov\'a, M.'
'Hvastijov\'a, M.'

_publ_section_title <i>trans</i>-Bis(dicyanamido-<i>N</i>)tetrakis(4-methylimidazole-<i>N</i>^1^)nickel(II)
_journal_issue 12
_journal_name_full 'Acta Crystallographica Section C'
_journal_page_first 3019
_journal_page_last 3020
_journal_paper_doi 10.1107/S0108270196010311
_journal_volume 52
_journal_year 1996
_chemical_formula_iupac '[Ni (C2 N3)2 (C4 H6 N2)4]'
_chemical_formula_moiety 'C20 H24 N14 Ni'
_chemical_formula_sum 'C20 H24 N14 Ni'
_chemical_formula_weight 519.24
_chemical_name_systematic
;
Bis(dicyanamide)tetrakis(4-methylimidazole) nickel(II) complex,
C~20~H~24~N~14~Ni~1~
;
_space_group_IT_number 2
_symmetry_cell_setting triclinic
_symmetry_space_group_name_Hall '-P 1'
_symmetry_space_group_name_H-M 'P -1'
_audit_creation_method SHELXL
_cell_angle_alpha 107.85(2)
_cell_angle_beta 93.67(2)
_cell_angle_gamma 104.74(2)
_cell_formula_units_Z 2
_cell_length_a 9.448(3)
_cell_length_b 9.918(3)
_cell_length_c 15.173(5)
_cell_measurement_reflns_used 48
_cell_measurement_temperature 293(2)
_cell_measurement_theta_max 29.8
_cell_measurement_theta_min 16.9
_cell_volume 1293.1(7)
_computing_molecular_graphics 'ORTEPII (Johnson, 1971)'
_computing_structure_refinement 'SHELXL93 (Sheldrick, 1993)'
_computing_structure_solution 'SHELXS86 (Sheldrick, 1990)'
_diffrn_ambient_temperature 293(2)
_diffrn_measurement_device 'STOE STADI4'
_diffrn_measurement_method \q/2\q
_diffrn_radiation_monochromator graphite
_diffrn_radiation_source 'fine-focus sealed tube'
_diffrn_radiation_type MoK\a
_diffrn_radiation_wavelength 0.71069
_diffrn_reflns_av_R_equivalents 0.019
_diffrn_reflns_av_sigmaI/netI 0.0235
_diffrn_reflns_limit_h_max 13
_diffrn_reflns_limit_h_min -13
_diffrn_reflns_limit_k_max 13
_diffrn_reflns_limit_k_min -13
_diffrn_reflns_limit_l_max 0
_diffrn_reflns_limit_l_min -21
_diffrn_reflns_number 8280
_diffrn_reflns_theta_max 29.98
_diffrn_reflns_theta_min 2.23
_diffrn_standards_decay_% 0
_diffrn_standards_interval_time 120
_diffrn_standards_number 3
_exptl_absorpt_coefficient_mu 0.787
_exptl_absorpt_correction_T_max 0.904
_exptl_absorpt_correction_T_min 0.763
_exptl_absorpt_correction_type analytical
_exptl_crystal_colour violet
_exptl_crystal_density_diffrn 1.334
_exptl_crystal_density_meas ?
_exptl_crystal_density_method none
_exptl_crystal_description block
_exptl_crystal_F_000 540
_exptl_crystal_size_max 0.59
_exptl_crystal_size_mid 0.24
_exptl_crystal_size_min 0.075
_refine_diff_density_max 0.35
_refine_diff_density_min -0.29
_refine_ls_extinction_method none
_refine_ls_goodness_of_fit_all 1.113
_refine_ls_goodness_of_fit_obs 1.071
_refine_ls_hydrogen_treatment 'H atoms: see text'
_refine_ls_matrix_type full
_refine_ls_number_parameters 339
_refine_ls_number_reflns 7489
_refine_ls_number_restraints 0
_refine_ls_restrained_S_all 1.186
_refine_ls_restrained_S_obs 1.071
_refine_ls_R_factor_all 0.0584
_refine_ls_R_factor_obs 0.0370
_refine_ls_shift/esd_max 0.042
_refine_ls_shift/esd_mean 0.006
_refine_ls_structure_factor_coef Fsqd
_refine_ls_weighting_details 'w = 1/[\s^2^(Fo^2^)+(0.0392P)^2^+0.4257P] where P=(Fo^2^+2Fc^2^)/3'
_refine_ls_weighting_scheme calc
_refine_ls_wR_factor_all 0.1118
_refine_ls_wR_factor_obs 0.0872
_reflns_number_observed 5669
_reflns_number_total 7523
_reflns_observed_criterion >2sigma(I)
_cod_data_source_file mu1201.cif
_cod_data_source_block KOZ3
_cod_depositor_comments
;
The following automatic conversions were performed:

'_exptl_crystal_density_meas' value 'none' was changed to '?' - the
value is perceived as not measured.

Automatic conversion script
Id: cif_fix_values 3008 2015-01-20 13:52:24Z robertas 

The following automatic conversions were performed:

'_refine_ls_weighting_scheme' value 'calc w =
1/[\s^2^(Fo^2^)+(0.0392P)^2^+0.4257P] where P=(Fo^2^+2Fc^2^)/3' was
changed to 'calc'. New tag '_refine_ls_weighting_details' was
created. The value of the new tag was set to 'w =
1/[\s^2^(Fo^2^)+(0.0392P)^2^+0.4257P] where P=(Fo^2^+2Fc^2^)/3'.

Automatic conversion script
Id: cif_fix_values 3143 2015-03-26 13:38:13Z robertas 
;
_cod_database_code 2005793

loop_
_symmetry_equiv_pos_as_xyz
'x, y, z'
'-x, -y, -z'

loop_
_atom_site_aniso_label
_atom_site_aniso_U_11
_atom_site_aniso_U_22
_atom_site_aniso_U_33
_atom_site_aniso_U_12
_atom_site_aniso_U_13
_atom_site_aniso_U_23
Ni1 0.0436(2) 0.02530(14) 0.0423(2) 0.00370(12) 0.01145(13) 0.00926(12)
N2 0.0511(9) 0.0373(8) 0.0455(9) 0.0104(7) 0.0111(7) 0.0072(7)
C3 0.077(2) 0.075(2) 0.0503(12) 0.0391(13) 0.0096(11) 0.0109(11)
C4 0.0629(14) 0.081(2) 0.0487(12) 0.0266(13) 0.0092(10) 0.0007(11)
C5 0.123(3) 0.171(4) 0.051(2) 0.078(3) 0.009(2) -0.004(2)
N6 0.0803(14) 0.0486(10) 0.0638(12) 0.0232(10) 0.0285(10) 0.0028(9)
C7 0.0759(15) 0.0447(11) 0.0557(12) 0.0218(10) 0.0240(11) 0.0138(9)
N8 0.0457(8) 0.0348(7) 0.0500(9) 0.0046(6) 0.0129(7) 0.0101(7)
C9 0.0492(11) 0.0465(11) 0.0671(13) 0.0071(9) 0.0139(10) 0.0247(10)
C10 0.0473(11) 0.0560(12) 0.0544(12) 0.0076(9) 0.0129(9) 0.0186(10)
C11 0.0566(14) 0.096(2) 0.090(2) 0.0162(14) 0.0106(13) 0.044(2)
N12 0.0458(9) 0.0504(10) 0.0743(13) -0.0046(8) 0.0053(9) 0.0206(9)
C13 0.0517(11) 0.0420(10) 0.0704(14) 0.0018(9) 0.0081(10) 0.0207(10)
N14 0.0552(10) 0.0365(8) 0.0573(10) 0.0017(7) 0.0091(8) 0.0203(7)
C15 0.0412(9) 0.0395(9) 0.0502(10) -0.0014(7) -0.0013(8) 0.0156(8)
N16 0.0577(12) 0.0801(14) 0.093(2) -0.0176(10) -0.0232(11) 0.0610(13)
C17 0.0567(12) 0.0489(11) 0.0629(13) 0.0012(9) -0.0042(10) 0.0306(10)
N18 0.075(2) 0.0744(15) 0.126(2) -0.0149(12) -0.0025(15) 0.060(2)
Ni19 0.02996(14) 0.03005(15) 0.0431(2) 0.00750(11) 0.00474(12) 0.00926(12)
N20 0.0400(8) 0.0369(7) 0.0459(8) 0.0071(6) 0.0024(6) 0.0111(6)
C21 0.0555(11) 0.0440(10) 0.0489(11) 0.0155(9) 0.0019(9) 0.0099(8)
C22 0.0681(14) 0.0446(11) 0.0466(11) 0.0097(10) -0.0033(10) 0.0085(9)
C23 0.115(3) 0.086(2) 0.062(2) 0.027(2) -0.010(2) -0.014(2)
N24 0.0506(10) 0.0544(10) 0.0562(11) -0.0002(8) -0.0128(8) 0.0135(8)
C25 0.0422(10) 0.0535(12) 0.0573(12) 0.0072(9) 0.0001(9) 0.0119(10)
N26 0.0449(8) 0.0375(8) 0.0542(9) 0.0105(6) 0.0090(7) 0.0168(7)
C27 0.0534(12) 0.0561(12) 0.0693(14) 0.0166(10) 0.0088(10) 0.0311(11)
C28 0.077(2) 0.0526(12) 0.0618(13) 0.0262(11) 0.0203(12) 0.0291(11)
C29 0.117(3) 0.094(2) 0.108(3) 0.045(2) 0.030(2) 0.070(2)
N30 0.0700(13) 0.0475(10) 0.0850(15) 0.0078(9) 0.0194(11) 0.0326(10)
C31 0.0509(12) 0.0523(12) 0.086(2) 0.0057(10) 0.0086(11) 0.0341(12)
N32 0.0380(8) 0.0464(9) 0.0614(10) 0.0140(7) 0.0101(7) 0.0135(8)
C33 0.0402(9) 0.0380(9) 0.0620(12) 0.0086(7) 0.0125(8) 0.0132(8)
N34 0.0662(13) 0.0486(11) 0.153(2) 0.0246(10) 0.0619(15) 0.0330(13)
C35 0.0497(11) 0.0464(11) 0.0592(12) 0.0142(9) 0.0226(9) 0.0122(9)
N36 0.091(2) 0.0467(10) 0.0762(14) 0.0266(10) 0.0393(12) 0.0189(9)

loop_
_atom_site_label
_atom_site_occupancy
_atom_site_fract_x
_atom_site_fract_y
_atom_site_fract_z
_atom_site_U_iso_or_equiv
_atom_site_thermal_displace_type
_atom_site_calc_flag
_atom_site_refinement_flags
_atom_site_type_symbol
Ni1 1 0 0 0 0.03853(9) Uani d S Ni
N2 1 -0.0151(2) 0.1403(2) 0.13140(11) 0.0465(4) Uani d . N
C3 1 0.0319(3) 0.1341(3) 0.2170(2) 0.0663(6) Uani d . C
H3 1 0.0712(3) 0.0615(3) 0.2260(2) 0.080 Uiso calc R H
C4 1 0.0130(3) 0.2488(3) 0.2865(2) 0.0679(7) Uani d . C
C5 1 0.0476(4) 0.2934(5) 0.3908(2) 0.118(2) Uani d G C
H5A 1 -0.0165(24) 0.3464(29) 0.4187(6) 0.141 Uiso calc R H
H5B 1 0.1459(23) 0.3532(28) 0.4111(5) 0.141 Uiso calc R H
H5C 1 0.0351(29) 0.2086(18) 0.4082(5) 0.141 Uiso calc R H
N6 1 -0.0472(2) 0.3254(2) 0.24223(14) 0.0663(5) Uani d . N
H6 1 -0.0710(2) 0.4047(2) 0.26903(14) 0.080 Uiso calc R H
C7 1 -0.0636(3) 0.2563(2) 0.1491(2) 0.0580(5) Uani d . C
H7 1 -0.1038(3) 0.2870(2) 0.1038(2) 0.070 Uiso calc R H
N8 1 0.2275(2) 0.0438(2) 0.04806(12) 0.0456(4) Uani d . N
C9 1 0.3003(2) -0.0279(2) 0.0917(2) 0.0540(5) Uani d . C
H9 1 0.2557(2) -0.1178(2) 0.0993(2) 0.065 Uiso calc R H
C10 1 0.4450(2) 0.0490(2) 0.1220(2) 0.0537(5) Uani d . C
C11 1 0.5694(3) 0.0229(4) 0.1730(2) 0.0790(8) Uani d G C
H11A 1 0.5381(8) -0.0669(17) 0.1813(12) 0.095 Uiso calc R H
H11B 1 0.6008(15) 0.0959(17) 0.2302(11) 0.095 Uiso calc R H
H11C 1 0.6459(15) 0.0238(21) 0.1390(9) 0.095 Uiso calc R H
N12 1 0.4613(2) 0.1710(2) 0.09562(14) 0.0607(5) Uani d . N
H12 1 0.5422(2) 0.2409(2) 0.10523(14) 0.073 Uiso calc R H
C13 1 0.3303(2) 0.1637(2) 0.0522(2) 0.0566(5) Uani d . C
H13 1 0.3141(2) 0.2349(2) 0.0280(2) 0.068 Uiso calc R H
N14 1 -0.0475(2) -0.1809(2) 0.05014(13) 0.0508(4) Uani d . N
C15 1 -0.0767(2) -0.2677(2) 0.08593(14) 0.0464(4) Uani d . C
N16 1 -0.0921(2) -0.3612(3) 0.1316(2) 0.0783(7) Uani d . N
C17 1 -0.2168(3) -0.4587(2) 0.1235(2) 0.0567(5) Uani d . C
N18 1 -0.3175(3) -0.5503(3) 0.1215(2) 0.0937(8) Uani d . N
Ni19 1 0.5000 0 0.5000 0.03534(8) Uani d S Ni
N20 1 0.3782(2) -0.1425(2) 0.36880(11) 0.0426(3) Uani d . N
C21 1 0.4243(2) -0.2377(2) 0.29782(15) 0.0509(5) Uani d . C
H21 1 0.5205(2) -0.2451(2) 0.29809(15) 0.061 Uiso calc R H
C22 1 0.3106(3) -0.3190(2) 0.2275(2) 0.0566(5) Uani d . C
C23 1 0.3009(4) -0.4357(4) 0.1361(2) 0.0986(11) Uani d G C
H23A 1 0.3967(18) -0.4475(18) 0.1280(8) 0.118 Uiso calc R H
H23B 1 0.2645(25) -0.4075(13) 0.0866(9) 0.118 Uiso calc R H
H23C 1 0.2354(23) -0.5268(18) 0.1353(6) 0.118 Uiso calc R H
N24 1 0.1921(2) -0.2723(2) 0.25571(13) 0.0589(5) Uani d . N
H24 1 0.1040(2) -0.3047(2) 0.22468(13) 0.071 Uiso calc R H
C25 1 0.2368(2) -0.1668(2) 0.3404(2) 0.0542(5) Uani d . C
H25 1 0.1758(2) -0.1176(2) 0.3745(2) 0.065 Uiso calc R H
N26 1 0.5393(2) 0.1796(2) 0.45108(12) 0.0454(4) Uani d . N
C27 1 0.4417(3) 0.2218(3) 0.4018(2) 0.0571(5) Uani d . C
H27 1 0.3408(3) 0.1736(3) 0.3849(2) 0.068 Uiso calc R H
C28 1 0.5119(3) 0.3427(3) 0.3812(2) 0.0596(6) Uani d . C
C29 1 0.4585(4) 0.4331(4) 0.3313(2) 0.0943(11) Uani d G C
H29A 1 0.5186(19) 0.4466(21) 0.2860(14) 0.113 Uiso calc R H
H29B 1 0.4630(23) 0.5256(19) 0.3745(8) 0.113 Uiso calc R H
H29C 1 0.3603(20) 0.3839(15) 0.3019(14) 0.113 Uiso calc R H
N30 1 0.6561(2) 0.3741(2) 0.4180(2) 0.0664(5) Uani d . N
H30 1 0.7278(2) 0.4456(2) 0.4154(2) 0.080 Uiso calc R H
C31 1 0.6674(3) 0.2745(2) 0.4591(2) 0.0622(6) Uani d . C
H31 1 0.7556(3) 0.2733(2) 0.4895(2) 0.075 Uiso calc R H
N32 1 0.6976(2) -0.0440(2) 0.45719(13) 0.0492(4) Uani d . N
C33 1 0.7844(2) -0.0990(2) 0.4283(2) 0.0479(4) Uani d . C
N34 1 0.8906(2) -0.1515(2) 0.3949(2) 0.0857(8) Uani d . N
C35 1 0.8835(2) -0.2888(2) 0.3804(2) 0.0523(5) Uani d . C
N36 1 0.8910(3) -0.4064(2) 0.3662(2) 0.0692(6) Uani d . N

loop_
_atom_type_symbol
_atom_type_description
_atom_type_scat_dispersion_real
_atom_type_scat_dispersion_imag
_atom_type_scat_source
C C 0.0033 0.0016 'International Tables Vol C Tables 4.2.6.8 and 6.1.1.4'
H H 0.0000 0.0000 'International Tables Vol C Tables 4.2.6.8 and 6.1.1.4'
N N 0.0061 0.0033 'International Tables Vol C Tables 4.2.6.8 and 6.1.1.4'
Ni Ni 0.3393 1.1124 'International Tables Vol C Tables 4.2.6.8 and 6.1.1.4'

loop_
_geom_angle_atom_site_label_1
_geom_angle_atom_site_label_2
_geom_angle_atom_site_label_3
_geom_angle_site_symmetry_1
_geom_angle_site_symmetry_3
_geom_angle
_geom_angle_publ_flag
N2 Ni1 N2 . 2 180.0 ?
N2 Ni1 N14 . . 89.81(7) yes
N2 Ni1 N14 2 . 90.19(7) ?
N2 Ni1 N14 . 2 90.19(7) ?
N2 Ni1 N14 2 2 89.81(7) ?
N14 Ni1 N14 . 2 180.0 ?
N2 Ni1 N8 . . 87.89(7) yes
N2 Ni1 N8 2 . 92.11(7) ?
N14 Ni1 N8 . . 89.25(7) yes
N14 Ni1 N8 2 . 90.75(7) ?
N2 Ni1 N8 . 2 92.11(7) ?
N2 Ni1 N8 2 2 87.89(7) ?
N14 Ni1 N8 . 2 90.75(7) ?
N14 Ni1 N8 2 2 89.25(7) ?
N8 Ni1 N8 . 2 180.0 ?
C7 N2 C3 . . 105.8(2) ?
C7 N2 Ni1 . . 127.2(2) ?
C3 N2 Ni1 . . 126.92(14) ?
C4 C3 N2 . . 110.2(2) ?
C4 C3 H3 . . 124.9(2) ?
N2 C3 H3 . . 124.90(12) ?
C3 C4 N6 . . 105.1(2) ?
C3 C4 C5 . . 131.4(3) ?
N6 C4 C5 . . 123.5(2) ?
C4 C5 H5A . . 109.5(2) ?
C4 C5 H5B . . 109.5(2) ?
H5A C5 H5B . . 109.5 ?
C4 C5 H5C . . 109.5(2) ?
H5A C5 H5C . . 109.5 ?
H5B C5 H5C . . 109.5 ?
C7 N6 C4 . . 108.4(2) ?
C7 N6 H6 . . 125.81(14) ?
C4 N6 H6 . . 125.80(13) ?
N2 C7 N6 . . 110.5(2) ?
N2 C7 H7 . . 124.73(13) ?
N6 C7 H7 . . 124.73(14) ?
C13 N8 C9 . . 104.1(2) ?
C13 N8 Ni1 . . 124.3(2) ?
C9 N8 Ni1 . . 131.07(13) ?
C10 C9 N8 . . 111.5(2) ?
C10 C9 H9 . . 124.24(14) ?
N8 C9 H9 . . 124.24(11) ?
C9 C10 N12 . . 104.1(2) ?
C9 C10 C11 . . 133.3(2) ?
N12 C10 C11 . . 122.6(2) ?
C10 C11 H11A . . 109.47(14) ?
C10 C11 H11B . . 109.5(2) ?
H11A C11 H11B . . 109.5 ?
C10 C11 H11C . . 109.47(14) ?
H11A C11 H11C . . 109.5 ?
H11B C11 H11C . . 109.5 ?
C13 N12 C10 . . 108.5(2) ?
C13 N12 H12 . . 125.75(12) ?
C10 N12 H12 . . 125.74(12) ?
N8 C13 N12 . . 111.7(2) ?
N8 C13 H13 . . 124.13(13) ?
N12 C13 H13 . . 124.12(12) ?
C15 N14 Ni1 . . 172.2(2) yes
N14 C15 N16 . . 172.6(2) yes
C17 N16 C15 . . 122.0(2) yes
N18 C17 N16 . . 172.8(3) yes
N26 Ni19 N26 2_656 . 179.9990(10) ?
N26 Ni19 N20 2_656 . 89.29(7) ?
N26 Ni19 N20 . . 90.71(7) yes
N26 Ni19 N20 2_656 2_656 90.71(7) ?
N26 Ni19 N20 . 2_656 89.29(7) ?
N20 Ni19 N20 . 2_656 180.0 ?
N26 Ni19 N32 2_656 2_656 90.62(7) ?
N26 Ni19 N32 . 2_656 89.38(7) ?
N20 Ni19 N32 . 2_656 89.33(7) ?
N20 Ni19 N32 2_656 2_656 90.67(7) ?
N26 Ni19 N32 2_656 . 89.38(7) ?
N26 Ni19 N32 . . 90.62(7) yes
N20 Ni19 N32 . . 90.67(7) yes
N20 Ni19 N32 2_656 . 89.33(7) ?
N32 Ni19 N32 2_656 . 180.0 ?
C25 N20 C21 . . 105.1(2) ?
C25 N20 Ni19 . . 126.54(14) ?
C21 N20 Ni19 . . 128.23(13) ?
C22 C21 N20 . . 110.6(2) ?
C22 C21 H21 . . 124.69(14) ?
N20 C21 H21 . . 124.69(11) ?
C21 C22 N24 . . 105.1(2) ?
C21 C22 C23 . . 132.3(3) ?
N24 C22 C23 . . 122.6(2) ?
C22 C23 H23A . . 109.5(2) ?
C22 C23 H23B . . 109.5(2) ?
H23A C23 H23B . . 109.5 ?
C22 C23 H23C . . 109.5(2) ?
H23A C23 H23C . . 109.5 ?
H23B C23 H23C . . 109.5 ?
C25 N24 C22 . . 108.2(2) ?
C25 N24 H24 . . 125.92(13) ?
C22 N24 H24 . . 125.92(12) ?
N20 C25 N24 . . 111.0(2) ?
N20 C25 H25 . . 124.48(12) ?
N24 C25 H25 . . 124.48(13) ?
C31 N26 C27 . . 104.8(2) ?
C31 N26 Ni19 . . 126.0(2) ?
C27 N26 Ni19 . . 129.20(14) ?
C28 C27 N26 . . 110.9(2) ?
C28 C27 H27 . . 124.54(15) ?
N26 C27 H27 . . 124.53(12) ?
C27 C28 N30 . . 104.6(2) ?
C27 C28 C29 . . 132.6(3) ?
N30 C28 C29 . . 122.8(2) ?
C28 C29 H29A . . 109.5(2) ?
C28 C29 H29B . . 109.5(2) ?
H29A C29 H29B . . 109.5 ?
C28 C29 H29C . . 109.5(2) ?
H29A C29 H29C . . 109.5 ?
H29B C29 H29C . . 109.5 ?
C31 N30 C28 . . 108.3(2) ?
C31 N30 H30 . . 125.85(14) ?
C28 N30 H30 . . 125.85(12) ?
N26 C31 N30 . . 111.4(2) ?
N26 C31 H31 . . 124.31(13) ?
N30 C31 H31 . . 124.31(14) ?
C33 N32 Ni19 . . 164.8(2) yes
N32 C33 N34 . . 175.2(2) yes
C35 N34 C33 . . 120.6(2) yes
N36 C35 N34 . . 173.5(2) yes

loop_
_geom_bond_atom_site_label_1
_geom_bond_atom_site_label_2
_geom_bond_site_symmetry_2
_geom_bond_distance
_geom_bond_publ_flag
Ni1 N2 . 2.090(2) yes
Ni1 N2 2 2.090(2) ?
Ni1 N14 . 2.114(2) yes
Ni1 N14 2 2.114(2) ?
Ni1 N8 . 2.115(2) yes
Ni1 N8 2 2.115(2) ?
N2 C7 . 1.304(3) ?
N2 C3 . 1.370(3) ?
C3 C4 . 1.353(3) ?
C3 H3 . 0.93 ?
C4 N6 . 1.355(3) ?
C4 C5 . 1.497(4) ?
C5 H5A . 0.94(2) ?
C5 H5B . 0.94(2) ?
C5 H5C . 0.94(2) ?
N6 C7 . 1.347(3) ?
N6 H6 . 0.86 ?
C7 H7 . 0.93 ?
N8 C13 . 1.311(2) ?
N8 C9 . 1.376(3) ?
C9 C10 . 1.355(3) ?
C9 H9 . 0.93 ?
C10 N12 . 1.363(3) ?
C10 C11 . 1.486(3) ?
C11 H11A . 0.914(15) ?
C11 H11B . 0.914(15) ?
C11 H11C . 0.914(15) ?
N12 C13 . 1.339(3) ?
N12 H12 . 0.86 ?
C13 H13 . 0.93 ?
N14 C15 . 1.140(2) yes
C15 N16 . 1.304(3) yes
N16 C17 . 1.291(3) yes
C17 N18 . 1.127(3) yes
Ni19 N26 2_656 2.090(2) ?
Ni19 N26 . 2.090(2) yes
Ni19 N20 . 2.107(2) yes
Ni19 N20 2_656 2.107(2) ?
Ni19 N32 2_656 2.120(2) ?
Ni19 N32 . 2.120(2) yes
N20 C25 . 1.314(3) ?
N20 C21 . 1.373(3) ?
C21 C22 . 1.352(3) ?
C21 H21 . 0.93 ?
C22 N24 . 1.362(3) ?
C22 C23 . 1.489(3) ?
C23 H23A . 0.95(2) ?
C23 H23B . 0.95(2) ?
C23 H23C . 0.95(2) ?
N24 C25 . 1.344(3) ?
N24 H24 . 0.86 ?
C25 H25 . 0.93 ?
N26 C31 . 1.303(3) ?
N26 C27 . 1.373(3) ?
C27 C28 . 1.352(3) ?
C27 H27 . 0.93 ?
C28 N30 . 1.358(3) ?
C28 C29 . 1.493(3) ?
C29 H29A . 0.94(2) ?
C29 H29B . 0.94(2) ?
C29 H29C . 0.94(2) ?
N30 C31 . 1.342(3) ?
N30 H30 . 0.86 ?
C31 H31 . 0.93 ?
N32 C33 . 1.135(2) yes
C33 N34 . 1.305(3) yes
N34 C35 . 1.294(3) yes
C35 N36 . 1.141(3) yes
